data_7222432
loop_
_publ_author_name
'Klepp, K.O.'
'Fabian, F.'

_publ_section_title
;
 Preparation and crystal structure of
 hexapotassium-mue-oxo-hexathiodititanate(IV), K6 Ti2 O S6
;
_journal_name_full
;
Zeitschrift fuer Naturforschung, Teil B. Anorganische Chemie, Organische 
Chemie (42,1987-)
;
_journal_page_first 163
_journal_page_last 167
_journal_volume 58
_journal_year 2003
_chemical_formula_sum 'K6 O S6 Ti2'
_chemical_name_systematic 'K6 (S3 Ti O Ti S3)'
_space_group_IT_number 14
_symmetry_space_group_name_Hall '-P 2ybc'
_symmetry_space_group_name_H-M 'P 1 21/c 1'
_cell_angle_alpha 90
_cell_angle_beta 105.61
_cell_angle_gamma 90
_cell_formula_units_Z 4
_cell_length_a 13.281
_cell_length_b 10.364
_cell_length_c 12.963
_cell_volume 1718.471
_citation_journal_id_ASTM ZNBSEN
_cod_data_source_file Klepp_ZNBSEN_2003_1156.cif
_cod_data_source_block K6O1S6Ti2
_cod_original_formula_sum 'K6 O1 S6 Ti2'
_cod_database_code 7222432

loop_
_symmetry_equiv_pos_as_xyz
x,y,z
-x,y+1/2,-z+1/2
-x,-y,-z
x,-y-1/2,z-1/2

loop_
_atom_site_label
_atom_site_type_symbol
_atom_site_fract_x
_atom_site_fract_y
_atom_site_fract_z
_atom_site_occupancy
_atom_site_U_iso_or_equiv
Ti1 Ti+4 0.17829 0.1302 0.2931 1 0.0
K3 K+1 0.28572 0.21692 0.08392 1 0.0
K6 K+1 0.46988 0.16751 0.39664 1 0.0
S2 S-2 0.03295 0.14701 0.15515 1 0.0
O1 O-2 0.2809 0.038 0.2559 1 0.0
S1 S-2 0.14187 0.05777 0.44201 1 0.0
S4 S-2 0.62509 0.42787 0.43857 1 0.0
S3 S-2 0.24731 0.32628 0.33164 1 0.0
S5 S-2 0.51136 0.34933 0.15774 1 0.0
K4 K+1 0.79599 0.23524 0.5651 1 0.0
Ti2 Ti+4 0.66237 0.39033 0.28365 1 0.0
K1 K+1 0.08669 0.0238 0.66062 1 0.0
K5 K+1 0.00483 0.15794 0.89574 1 0.0
S6 S-2 0.77557 0.22555 0.30558 1 0.0
K2 K+1 0.59399 0.04447 0.17043 1 0.0
